data_7718229
loop_
_publ_author_name
'Anzai, Togo'
'Sugamata, Koh'
'Sasamori, Takahiro'

_publ_section_title
;
 Monomeric tri-coordinated bis(ferrocenyl)haloalumanes.
;
_journal_issue 4
_journal_name_full 'Dalton transactions (Cambridge, England : 2003)'
_journal_page_first 1360
_journal_page_last 1364
_journal_paper_doi 10.1039/d4dt03233k
_journal_volume 54
_journal_year 2025
_chemical_formula_moiety 'C76 H98 Al Fe2 I, 0.5 (C6H14)'
_chemical_formula_sum 'C79 H105 Al Fe2 I'
_chemical_formula_weight 1320.20
_space_group_crystal_system monoclinic
_space_group_IT_number 5
_space_group_name_Hall 'C 2y'
_space_group_name_H-M_alt 'C 1 2 1'
_atom_sites_solution_hydrogens geom
_audit_block_doi 10.5517/ccdc.csd.cc2lm4n1
_audit_creation_method SHELXL-2018/1
_audit_update_record
;
2024-11-11 deposited with the CCDC.	2025-01-03 downloaded from the CCDC.
;
_cell_angle_alpha 90
_cell_angle_beta 142.79(3)
_cell_angle_gamma 90
_cell_formula_units_Z 4
_cell_length_a 41.545(6)
_cell_length_b 11.2552(4)
_cell_length_c 24.773(3)
_cell_measurement_reflns_used 27199
_cell_measurement_temperature 103(2)
_cell_measurement_theta_max 29.1250
_cell_measurement_theta_min 1.9830
_cell_volume 7005(5)
_computing_cell_refinement 'CrysAlisPro 1.171.42.49 (Rigaku Oxford Diffraction, 2022)'
_computing_data_collection 'APEX2 (Bruker AXS, 2006)'
_computing_data_reduction 'CrysAlisPro 1.171.42.49 (Rigaku Oxford Diffraction, 2022)'
_computing_molecular_graphics 'Yadokari-XG 2011 (Wakita Nemoto et al., 2011)'
_computing_publication_material 'Yadokari-XG 2011 (Wakita Nemoto et al., 2011)'
_computing_structure_refinement 'SHELXL-2018/1 (Sheldrick, 2018)'
_computing_structure_solution 'SHELXT-2018/1 (Sheldrick, 2018)'
_diffrn_ambient_temperature 103(2)
_diffrn_detector_area_resol_mean 8.333
_diffrn_measured_fraction_theta_full 0.999
_diffrn_measured_fraction_theta_max 0.957
_diffrn_measurement_device_type 'Bruker D8 goniometer'
_diffrn_measurement_method 'phi and omega scans'
_diffrn_radiation_monochromator 'multilayered confocal mirror'
_diffrn_radiation_source 'rotating anode X-ray tube'
_diffrn_radiation_type MoK\a
_diffrn_radiation_wavelength 0.71073
_diffrn_reflns_av_R_equivalents 0.1343
_diffrn_reflns_av_unetI/netI 0.1483
_diffrn_reflns_Laue_measured_fraction_full 0.999
_diffrn_reflns_Laue_measured_fraction_max 0.957
_diffrn_reflns_limit_h_max 54
_diffrn_reflns_limit_h_min -55
_diffrn_reflns_limit_k_max 14
_diffrn_reflns_limit_k_min -15
_diffrn_reflns_limit_l_max 33
_diffrn_reflns_limit_l_min -33
_diffrn_reflns_number 65391
_diffrn_reflns_point_group_measured_fraction_full 0.998
_diffrn_reflns_point_group_measured_fraction_max 0.933
_diffrn_reflns_theta_full 25.242
_diffrn_reflns_theta_max 29.144
_diffrn_reflns_theta_min 1.966
_exptl_absorpt_coefficient_mu 0.909
_exptl_absorpt_correction_T_max 0.965
_exptl_absorpt_correction_T_min 0.915
_exptl_absorpt_correction_type multi-scan
_exptl_absorpt_process_details
;
CrysAlisPro 1.171.42.49 (Rigaku Oxford Diffraction, 2022)
Empirical absorption correction using spherical harmonics,
implemented in SCALE3 ABSPACK scaling algorithm.
;
_exptl_crystal_colour orange
_exptl_crystal_density_diffrn 1.252
_exptl_crystal_description prism
_exptl_crystal_F_000 2788
_exptl_crystal_size_max 0.100
_exptl_crystal_size_mid 0.080
_exptl_crystal_size_min 0.040
_refine_diff_density_max 1.351
_refine_diff_density_min -0.940
_refine_diff_density_rms 0.131
_refine_ls_abs_structure_details
;
 Flack x determined using 3573 quotients [(I+)-(I-)]/[(I+)+(I-)]
 (Parsons, Flack and Wagner, Acta Cryst. B69 (2013) 249-259).
;
_refine_ls_abs_structure_Flack -0.027(14)
_refine_ls_extinction_method none
_refine_ls_goodness_of_fit_ref 1.053
_refine_ls_hydrogen_treatment constr
_refine_ls_matrix_type full
_refine_ls_number_parameters 803
_refine_ls_number_reflns 17624
_refine_ls_number_restraints 115
_refine_ls_restrained_S_all 1.050
_refine_ls_R_factor_all 0.1404
_refine_ls_R_factor_gt 0.0807
_refine_ls_shift/su_max 0.001
_refine_ls_shift/su_mean 0.000
_refine_ls_structure_factor_coef Fsqd
_refine_ls_weighting_details 'w=1/[\s^2^(Fo^2^)+(0.0411P)^2^+33.6825P] where P=(Fo^2^+2Fc^2^)/3'
_refine_ls_weighting_scheme calc
_refine_ls_wR_factor_gt 0.1311
_refine_ls_wR_factor_ref 0.1511
_reflns_Friedel_coverage 0.859
_reflns_Friedel_fraction_full 0.997
_reflns_Friedel_fraction_max 0.906
_reflns_number_gt 11418
_reflns_number_total 17624
_reflns_threshold_expression 'I > 2\s(I)'
_cod_data_source_file d4dt03233k3.cif
_cod_data_source_block 4c
_cod_original_cell_volume 7006(3)
_cod_original_sg_symbol_H-M 'C 2'
_cod_database_code 7718229
_shelx_shelxl_version_number 2018/1
_shelx_space_group_comment
;
The symmetry employed for this shelxl refinement is uniquely defined
by the following loop, which should always be used as a source of
symmetry information in preference to the above space-group names.
They are only intended as comments.
;
_shelx_estimated_absorpt_t_min 0.915
_shelx_estimated_absorpt_t_max 0.965

loop_
_space_group_symop_operation_xyz
'x, y, z'
'-x, y, -z'
'x+1/2, y+1/2, z'
'-x+1/2, y+1/2, -z'

loop_
_atom_site_label
_atom_site_type_symbol
_atom_site_fract_x
_atom_site_fract_y
_atom_site_fract_z
_atom_site_U_iso_or_equiv
_atom_site_adp_type
_atom_site_occupancy
_atom_site_site_symmetry_order
_atom_site_calc_flag
_atom_site_refinement_flags_posn
_atom_site_refinement_flags_adp
_atom_site_refinement_flags_occupancy
_atom_site_disorder_assembly
_atom_site_disorder_group
I1 I 0.60772(3) 0.24923(6) 0.51267(4) 0.03133(18) Uani 1 1 d . . . . .
Al1 Al 0.67912(11) 0.3670(3) 0.65448(19) 0.0195(6) Uani 1 1 d . . . . .
C1 C 0.7483(3) 0.2990(7) 0.7651(6) 0.0128(18) Uani 1 1 d . . . . .
C2 C 0.7635(3) 0.2900(7) 0.8410(6) 0.0126(19) Uani 1 1 d . . . . .
C3 C 0.8156(3) 0.2429(10) 0.9137(5) 0.0181(18) Uani 1 1 d . . . . .
H1 H 0.835096 0.227742 0.971816 0.022 Uiso 1 1 calc R U . . .
C4 C 0.8336(4) 0.2222(8) 0.8842(6) 0.017(2) Uani 1 1 d . . . . .
H2 H 0.867513 0.191574 0.919670 0.020 Uiso 1 1 calc R U . . .
C5 C 0.7923(3) 0.2552(10) 0.7925(5) 0.0160(17) Uani 1 1 d . . . . .
Fe1 Fe 0.76644(5) 0.12600(11) 0.80925(8) 0.0143(3) Uani 1 1 d . . . . .
C6 C 0.6998(4) 0.0239(8) 0.7121(7) 0.028(2) Uani 1 1 d . . . . .
H3 H 0.665197 0.051554 0.656765 0.034 Uiso 1 1 calc R U . . .
C7 C 0.7205(4) 0.0109(8) 0.7917(8) 0.030(3) Uani 1 1 d . . . . .
H4 H 0.702450 0.028689 0.800291 0.036 Uiso 1 1 calc R U . . .
C8 C 0.7728(4) -0.0329(9) 0.8571(7) 0.028(2) Uani 1 1 d . . . . .
H5 H 0.796179 -0.048887 0.917618 0.033 Uiso 1 1 calc R U . . .
C9 C 0.7844(4) -0.0491(8) 0.8177(7) 0.027(2) Uani 1 1 d . . . . .
H6 H 0.816629 -0.079853 0.846245 0.033 Uiso 1 1 calc R U . . .
C10 C 0.7403(5) -0.0121(9) 0.7294(7) 0.032(3) Uani 1 1 d . . . . .
H7 H 0.737655 -0.010952 0.687542 0.039 Uiso 1 1 calc R U . . .
C11 C 0.7305(3) 0.3350(8) 0.8425(6) 0.0136(19) Uani 1 1 d . . . . .
C12 C 0.7520(4) 0.4160(8) 0.9068(6) 0.0152(19) Uani 1 1 d . . . . .
H8 H 0.788557 0.436436 0.952568 0.018 Uiso 1 1 calc R U . . .
C13 C 0.7214(4) 0.4684(8) 0.9062(6) 0.016(2) Uani 1 1 d . . . . .
C14 C 0.6680(4) 0.4376(8) 0.8378(6) 0.018(2) Uani 1 1 d . . . . .
H9 H 0.646320 0.474755 0.835263 0.022 Uiso 1 1 calc R U . . .
C15 C 0.6451(4) 0.3541(8) 0.7727(6) 0.017(2) Uani 1 1 d . . . . .
C16 C 0.6772(3) 0.3039(8) 0.7759(6) 0.0137(18) Uani 1 1 d . . . . .
H10 H 0.662483 0.247593 0.731822 0.016 Uiso 1 1 calc R U . . .
C17 C 0.7471(4) 0.5632(9) 0.9773(7) 0.024(2) Uani 1 1 d . . . . .
C18 C 0.7653(5) 0.6682(9) 0.9679(7) 0.033(3) Uani 1 1 d . . . . .
H11 H 0.734726 0.702339 0.908021 0.050 Uiso 1 1 calc R U . . .
H12 H 0.781116 0.728515 1.012612 0.050 Uiso 1 1 calc R U . . .
H13 H 0.791868 0.641648 0.977005 0.050 Uiso 1 1 calc R U . . .
C19 C 0.7081(4) 0.6085(10) 0.9675(7) 0.035(3) Uani 1 1 d . . . . .
H14 H 0.677143 0.643549 0.908191 0.052 Uiso 1 1 calc R U . . .
H15 H 0.696596 0.542205 0.974961 0.052 Uiso 1 1 calc R U . . .
H16 H 0.725596 0.668792 1.013230 0.052 Uiso 1 1 calc R U . . .
C20 C 0.7939(4) 0.5103(11) 1.0690(7) 0.037(3) Uani 1 1 d . . . . .
H17 H 0.781942 0.442563 1.074754 0.056 Uiso 1 1 calc R U . . .
H18 H 0.820472 0.483569 1.078267 0.056 Uiso 1 1 calc R U . . .
H19 H 0.809721 0.570435 1.113875 0.056 Uiso 1 1 calc R U . . .
C21 C 0.5855(4) 0.3227(9) 0.6981(6) 0.020(2) Uani 1 1 d . . . . .
C22 C 0.5527(4) 0.4326(10) 0.6458(7) 0.037(3) Uani 1 1 d . . . . .
H20 H 0.563850 0.494029 0.686383 0.055 Uiso 1 1 calc R U . . .
H21 H 0.557808 0.461646 0.615711 0.055 Uiso 1 1 calc R U . . .
H22 H 0.515016 0.413989 0.601228 0.055 Uiso 1 1 calc R U . . .
C23 C 0.5763(4) 0.2742(10) 0.7427(7) 0.033(3) Uani 1 1 d . . . . .
H23 H 0.597809 0.202541 0.776709 0.049 Uiso 1 1 calc R U . . .
H24 H 0.586651 0.334420 0.783138 0.049 Uiso 1 1 calc R U . . .
H25 H 0.538567 0.254726 0.696930 0.049 Uiso 1 1 calc R U . . .
C24 C 0.5685(4) 0.2263(11) 0.6358(7) 0.040(3) Uani 1 1 d . . . . .
H26 H 0.590146 0.154933 0.670453 0.060 Uiso 1 1 calc R U . . .
H27 H 0.530906 0.207154 0.591159 0.060 Uiso 1 1 calc R U . . .
H28 H 0.573698 0.254810 0.605642 0.060 Uiso 1 1 calc R U . . .
C25 C 0.7990(3) 0.2590(9) 0.7420(5) 0.0166(18) Uani 1 1 d . . . . .
C26 C 0.8447(4) 0.3107(8) 0.7829(6) 0.016(2) Uani 1 1 d . . . . .
H29 H 0.870871 0.339189 0.842313 0.020 Uiso 1 1 calc R U . . .
C27 C 0.8536(4) 0.3220(8) 0.7399(6) 0.018(2) Uani 1 1 d . . . . .
C28 C 0.8150(4) 0.2779(8) 0.6536(6) 0.021(2) Uani 1 1 d . . . . .
H30 H 0.820611 0.284578 0.623392 0.025 Uiso 1 1 calc R U . . .
C29 C 0.7686(4) 0.2247(8) 0.6098(6) 0.020(2) Uani 1 1 d . . . . .
C30 C 0.7608(3) 0.2177(7) 0.6553(5) 0.0118(19) Uani 1 1 d . . . . .
H31 H 0.728797 0.184064 0.626257 0.014 Uiso 1 1 calc R U . . .
C31 C 0.9037(4) 0.3861(9) 0.7854(7) 0.026(2) Uani 1 1 d . U . . .
C32 C 0.8937(10) 0.515(3) 0.7748(17) 0.028(5) Uani 0.55(2) 1 d . U P A 1
H32 H 0.861576 0.534304 0.711175 0.042 Uiso 0.55(2) 1 calc R U P A 1
H33 H 0.888621 0.538725 0.805746 0.042 Uiso 0.55(2) 1 calc R U P A 1
H34 H 0.924143 0.557919 0.800282 0.042 Uiso 0.55(2) 1 calc R U P A 1
C33 C 0.9146(9) 0.349(2) 0.7395(16) 0.034(4) Uani 0.55(2) 1 d . U P A 1
H35 H 0.921197 0.262989 0.746583 0.051 Uiso 0.55(2) 1 calc R U P A 1
H36 H 0.883489 0.368369 0.675776 0.051 Uiso 0.55(2) 1 calc R U P A 1
H37 H 0.945755 0.391555 0.767516 0.051 Uiso 0.55(2) 1 calc R U P A 1
C34 C 0.9516(8) 0.343(2) 0.8793(14) 0.037(5) Uani 0.55(2) 1 d . U P A 1
H38 H 0.954795 0.256743 0.879276 0.055 Uiso 0.55(2) 1 calc R U P A 1
H39 H 0.983520 0.381627 0.907393 0.055 Uiso 0.55(2) 1 calc R U P A 1
H40 H 0.947997 0.362433 0.912856 0.055 Uiso 0.55(2) 1 calc R U P A 1
C35 C 0.7276(4) 0.1714(9) 0.5162(6) 0.023(2) Uani 1 1 d . . . . .
C36 C 0.6791(4) 0.2526(13) 0.4499(6) 0.047(3) Uani 1 1 d . . . . .
H41 H 0.664729 0.261457 0.467256 0.071 Uiso 1 1 calc R U . . .
H42 H 0.689535 0.330739 0.449895 0.071 Uiso 1 1 calc R U . . .
H43 H 0.651914 0.217981 0.390025 0.071 Uiso 1 1 calc R U . . .
C37 C 0.7099(5) 0.0495(10) 0.5127(8) 0.044(3) Uani 1 1 d . . . . .
H44 H 0.695823 0.056981 0.530756 0.066 Uiso 1 1 calc R U . . .
H45 H 0.682029 0.018211 0.451776 0.066 Uiso 1 1 calc R U . . .
H46 H 0.740308 -0.004883 0.553461 0.066 Uiso 1 1 calc R U . . .
C38 C 0.7491(6) 0.1590(14) 0.4883(9) 0.064(4) Uani 1 1 d . U . . .
H47 H 0.780375 0.106898 0.530454 0.095 Uiso 1 1 calc R U . . .
H48 H 0.721690 0.124663 0.428308 0.095 Uiso 1 1 calc R U . . .
H49 H 0.759311 0.237421 0.488178 0.095 Uiso 1 1 calc R U . . .
C39 C 0.6545(4) 0.5176(9) 0.6461(6) 0.021(2) Uani 1 1 d . . . . .
C40 C 0.6107(4) 0.5800(9) 0.5662(7) 0.021(2) Uani 1 1 d . . . . .
H50 H 0.578596 0.544996 0.510783 0.026 Uiso 1 1 calc R U . . .
C41 C 0.6221(5) 0.7029(9) 0.5817(8) 0.034(3) Uani 1 1 d . . . . .
H51 H 0.599461 0.764429 0.538821 0.041 Uiso 1 1 calc R U . . .
C42 C 0.6740(4) 0.7177(8) 0.6738(7) 0.026(2) Uani 1 1 d . . . . .
H52 H 0.691912 0.790913 0.703502 0.032 Uiso 1 1 calc R U . . .
C43 C 0.6931(4) 0.6061(9) 0.7115(6) 0.018(2) Uani 1 1 d . . . . .
H53 H 0.726942 0.590176 0.772209 0.022 Uiso 1 1 calc R U . . .
Fe2 Fe 0.67636(5) 0.61506(11) 0.60794(8) 0.0147(3) Uani 1 1 d . . . . .
C44 C 0.6976(3) 0.7233(7) 0.5740(5) 0.013(2) Uani 1 1 d . . . . .
H54 H 0.696588 0.807624 0.573813 0.016 Uiso 1 1 calc R U . . .
C45 C 0.6550(3) 0.6486(8) 0.5008(6) 0.0152(19) Uani 1 1 d . . . . .
C46 C 0.6734(4) 0.5292(8) 0.5307(6) 0.018(2) Uani 1 1 d . . . . .
H55 H 0.653429 0.459770 0.496056 0.021 Uiso 1 1 calc R U . . .
C47 C 0.7266(3) 0.5318(8) 0.6208(6) 0.0139(19) Uani 1 1 d . . . . .
H56 H 0.748031 0.464163 0.656720 0.017 Uiso 1 1 calc R U . . .
C48 C 0.7422(4) 0.6509(8) 0.6481(6) 0.016(2) Uani 1 1 d . . . . .
C49 C 0.6005(4) 0.6848(9) 0.4127(6) 0.017(2) Uani 1 1 d . . . . .
C50 C 0.5816(4) 0.8003(8) 0.3968(6) 0.019(2) Uani 1 1 d . . . . .
H57 H 0.604986 0.858136 0.442728 0.022 Uiso 1 1 calc R U . . .
C51 C 0.5300(4) 0.8315(8) 0.3160(6) 0.018(2) Uani 1 1 d . . . . .
C52 C 0.4968(3) 0.7469(11) 0.2495(6) 0.0212(19) Uani 1 1 d . . . . .
H58 H 0.461257 0.768712 0.193464 0.025 Uiso 1 1 calc R U . . .
C53 C 0.5131(4) 0.6309(10) 0.2611(6) 0.024(2) Uani 1 1 d . . . . .
C54 C 0.5656(4) 0.6015(9) 0.3436(6) 0.021(2) Uani 1 1 d . . . . .
H59 H 0.577952 0.523199 0.353078 0.025 Uiso 1 1 calc R U . . .
C55 C 0.5106(4) 0.9574(9) 0.3045(7) 0.027(2) Uani 1 1 d . . . . .
C56 C 0.4513(5) 0.9724(10) 0.2133(7) 0.042(3) Uani 1 1 d . . . . .
H60 H 0.430938 0.913165 0.206501 0.064 Uiso 1 1 calc R U . . .
H61 H 0.439903 1.052285 0.208712 0.064 Uiso 1 1 calc R U . . .
H62 H 0.444974 0.961220 0.166140 0.064 Uiso 1 1 calc R U . . .
C57 C 0.5184(4) 0.9739(10) 0.3758(7) 0.034(3) Uani 1 1 d . . . . .
H63 H 0.497685 0.913880 0.367618 0.051 Uiso 1 1 calc R U . . .
H64 H 0.556193 0.965021 0.435195 0.051 Uiso 1 1 calc R U . . .
H65 H 0.506316 1.053370 0.370195 0.051 Uiso 1 1 calc R U . . .
C58 C 0.5419(5) 1.0482(9) 0.3150(8) 0.038(3) Uani 1 1 d . . . . .
H66 H 0.579937 1.038560 0.373480 0.057 Uiso 1 1 calc R U . . .
H67 H 0.535652 1.037132 0.267912 0.057 Uiso 1 1 calc R U . . .
H68 H 0.530581 1.128197 0.310484 0.057 Uiso 1 1 calc R U . . .
C59 C 0.4746(4) 0.5388(9) 0.1861(6) 0.024(2) Uani 1 1 d . . . . .
C60 C 0.4623(4) 0.5767(11) 0.1115(7) 0.037(3) Uani 1 1 d . . . . .
H69 H 0.447884 0.657644 0.092257 0.055 Uiso 1 1 calc R U . . .
H70 H 0.495038 0.574586 0.133745 0.055 Uiso 1 1 calc R U . . .
H71 H 0.436095 0.522251 0.060820 0.055 Uiso 1 1 calc R U . . .
C61 C 0.4230(5) 0.5407(11) 0.1497(8) 0.041(3) Uani 1 1 d . . . . .
H72 H 0.407996 0.621049 0.129122 0.061 Uiso 1 1 calc R U . . .
H73 H 0.397502 0.484986 0.099667 0.061 Uiso 1 1 calc R U . . .
H74 H 0.430430 0.517315 0.196953 0.061 Uiso 1 1 calc R U . . .
C62 C 0.4968(4) 0.4152(9) 0.2170(7) 0.036(3) Uani 1 1 d . . . . .
H75 H 0.529952 0.412428 0.240618 0.054 Uiso 1 1 calc R U . . .
H76 H 0.503878 0.392322 0.264021 0.054 Uiso 1 1 calc R U . . .
H77 H 0.470950 0.359992 0.166734 0.054 Uiso 1 1 calc R U . . .
C63 C 0.7950(4) 0.6944(8) 0.7352(6) 0.017(2) Uani 1 1 d . . . . .
C64 C 0.8199(4) 0.7863(7) 0.7403(6) 0.015(2) Uani 1 1 d . . . . .
H78 H 0.801365 0.824192 0.686858 0.018 Uiso 1 1 calc R U . . .
C65 C 0.8704(3) 0.8233(8) 0.8204(6) 0.0150(19) Uani 1 1 d . . . . .
C66 C 0.8955(3) 0.7686(8) 0.8979(6) 0.016(2) Uani 1 1 d . . . . .
H79 H 0.930188 0.794165 0.954118 0.020 Uiso 1 1 calc R U . . .
C67 C 0.8719(4) 0.6794(8) 0.8962(6) 0.016(2) Uani 1 1 d . . . . .
C68 C 0.8220(3) 0.6417(8) 0.8139(6) 0.0165(19) Uani 1 1 d . . . . .
H80 H 0.805661 0.577965 0.811025 0.020 Uiso 1 1 calc R U . . .
C69 C 0.9005(4) 0.9196(8) 0.8286(6) 0.018(2) Uani 1 1 d . . . . .
C70 C 0.8658(4) 0.9751(9) 0.7389(7) 0.028(2) Uani 1 1 d . . . . .
H81 H 0.835635 1.015757 0.715574 0.042 Uiso 1 1 calc R U . . .
H82 H 0.886794 1.032535 0.746183 0.042 Uiso 1 1 calc R U . . .
H83 H 0.852562 0.912871 0.697030 0.042 Uiso 1 1 calc R U . . .
C71 C 0.9467(4) 0.8575(9) 0.8632(7) 0.031(3) Uani 1 1 d . . . . .
H84 H 0.969527 0.821139 0.921186 0.047 Uiso 1 1 calc R U . . .
H85 H 0.933161 0.795708 0.820858 0.047 Uiso 1 1 calc R U . . .
H86 H 0.967394 0.915372 0.870010 0.047 Uiso 1 1 calc R U . . .
C72 C 0.9203(4) 1.0165(9) 0.8929(7) 0.027(2) Uani 1 1 d . . . . .
H87 H 0.889779 1.055526 0.869324 0.040 Uiso 1 1 calc R U . . .
H88 H 0.942990 0.981047 0.951123 0.040 Uiso 1 1 calc R U . . .
H89 H 0.940781 1.075124 0.899786 0.040 Uiso 1 1 calc R U . . .
C73 C 0.8988(4) 0.6270(9) 0.9822(6) 0.020(2) Uani 1 1 d . . . . .
C74 C 0.8723(5) 0.6803(14) 0.9957(8) 0.063(5) Uani 1 1 d . . . . .
H90 H 0.834120 0.662600 0.943872 0.095 Uiso 1 1 calc R U . . .
H91 H 0.887999 0.646284 1.049470 0.095 Uiso 1 1 calc R U . . .
H92 H 0.877576 0.766532 1.002737 0.095 Uiso 1 1 calc R U . . .
C75 C 0.8940(6) 0.4920(12) 0.9750(8) 0.078(5) Uani 1 1 d . . . . .
H93 H 0.911559 0.460606 0.966258 0.117 Uiso 1 1 calc R U . . .
H94 H 0.910948 0.459083 1.030035 0.117 Uiso 1 1 calc R U . . .
H95 H 0.856272 0.469613 0.924230 0.117 Uiso 1 1 calc R U . . .
C76 C 0.9576(4) 0.6562(12) 1.0636(7) 0.044(3) Uani 1 1 d . . . . .
H96 H 0.975780 0.622511 1.056445 0.066 Uiso 1 1 calc R U . . .
H97 H 0.962291 0.742669 1.070141 0.066 Uiso 1 1 calc R U . . .
H98 H 0.972714 0.622422 1.116874 0.066 Uiso 1 1 calc R U . . .
C77 C 0.6083(12) 0.773(3) 0.7190(19) 0.059(7) Uani 0.5 1 d . U P B -1
H99 H 0.638411 0.821998 0.771236 0.089 Uiso 0.5 1 calc R U P B -1
H100 H 0.588615 0.744530 0.724311 0.089 Uiso 0.5 1 calc R U P B -1
H101 H 0.621430 0.705641 0.715667 0.089 Uiso 0.5 1 calc R U P B -1
C78 C 0.5703(12) 0.851(3) 0.632(2) 0.053(6) Uani 0.5 1 d . U P B -1
H102 H 0.557273 0.919773 0.635560 0.064 Uiso 0.5 1 calc R U P B -1
H103 H 0.590157 0.880803 0.626898 0.064 Uiso 0.5 1 calc R U P B -1
C79 C 0.5266(11) 0.781(3) 0.5561(19) 0.046(5) Uani 0.5 1 d . U P B -1
H104 H 0.510509 0.741250 0.566338 0.055 Uiso 0.5 1 calc R U P B -1
H105 H 0.539643 0.718832 0.548764 0.055 Uiso 0.5 1 calc R U P B -1
C80 C 0.4815(10) 0.858(3) 0.4658(15) 0.045(5) Uani 0.5 1 d . U P B -1
H106 H 0.458531 0.898812 0.461616 0.054 Uiso 0.5 1 calc R U P B -1
H107 H 0.497805 0.917434 0.463422 0.054 Uiso 0.5 1 calc R U P B -1
C81 C 0.4485(10) 0.765(3) 0.3883(18) 0.045(5) Uani 0.5 1 d . U P B -1
H108 H 0.469493 0.734469 0.385526 0.054 Uiso 0.5 1 calc R U P B -1
H109 H 0.437680 0.697059 0.396860 0.054 Uiso 0.5 1 calc R U P B -1
C82 C 0.3985(13) 0.836(3) 0.301(2) 0.056(7) Uani 0.5 1 d . U P B -1
H110 H 0.375745 0.782906 0.249532 0.083 Uiso 0.5 1 calc R U P B -1
H111 H 0.378493 0.865438 0.305731 0.083 Uiso 0.5 1 calc R U P B -1
H112 H 0.410103 0.902609 0.294470 0.083 Uiso 0.5 1 calc R U P B -1
C83 C 0.8901(13) 0.515(3) 0.747(2) 0.029(6) Uani 0.45(2) 1 d . U P A 2
H113 H 0.870138 0.556813 0.748767 0.044 Uiso 0.45(2) 1 calc R U P A 2
H114 H 0.923159 0.557811 0.783789 0.044 Uiso 0.45(2) 1 calc R U P A 2
H115 H 0.868538 0.510198 0.685622 0.044 Uiso 0.45(2) 1 calc R U P A 2
C84 C 0.9333(11) 0.317(3) 0.786(2) 0.034(5) Uani 0.45(2) 1 d . U P A 2
H116 H 0.964373 0.362820 0.815366 0.051 Uiso 0.45(2) 1 calc R U P A 2
H117 H 0.944987 0.242729 0.817928 0.051 Uiso 0.45(2) 1 calc R U P A 2
H118 H 0.910448 0.300023 0.724174 0.051 Uiso 0.45(2) 1 calc R U P A 2
C85 C 0.9447(11) 0.414(3) 0.8883(18) 0.038(6) Uani 0.45(2) 1 d . U P A 2
H119 H 0.926762 0.460431 0.892344 0.057 Uiso 0.45(2) 1 calc R U P A 2
H120 H 0.957335 0.338731 0.920750 0.057 Uiso 0.45(2) 1 calc R U P A 2
H121 H 0.975049 0.458655 0.914716 0.057 Uiso 0.45(2) 1 calc R U P A 2

loop_
_atom_site_aniso_label
_atom_site_aniso_U_11
_atom_site_aniso_U_22
_atom_site_aniso_U_33
_atom_site_aniso_U_23
_atom_site_aniso_U_13
_atom_site_aniso_U_12
I1 0.0320(4) 0.0254(4) 0.0249(3) -0.0065(4) 0.0200(3) -0.0076(4)
Al1 0.0191(15) 0.0159(15) 0.0201(15) -0.0005(12) 0.0148(14) 0.0005(12)
C1 0.014(4) 0.011(4) 0.016(5) -0.001(4) 0.013(4) -0.002(3)
C2 0.014(5) 0.012(5) 0.011(4) -0.002(3) 0.010(4) -0.001(3)
C3 0.022(4) 0.015(4) 0.019(4) 0.003(5) 0.017(4) 0.004(5)
C4 0.022(5) 0.014(6) 0.025(5) 0.000(4) 0.021(4) 0.002(4)
C5 0.018(4) 0.014(4) 0.018(4) -0.005(5) 0.014(4) -0.004(5)
Fe1 0.0241(7) 0.0073(6) 0.0202(7) 0.0011(6) 0.0196(6) 0.0024(6)
C6 0.034(6) 0.007(5) 0.037(6) -0.007(4) 0.027(6) -0.008(4)
C7 0.052(7) 0.009(5) 0.057(7) -0.003(5) 0.050(7) -0.001(5)
C8 0.043(7) 0.016(5) 0.025(6) -0.001(4) 0.027(6) -0.004(5)
C9 0.046(7) 0.011(5) 0.049(7) 0.001(5) 0.043(6) 0.001(5)
C10 0.057(7) 0.020(6) 0.036(6) -0.006(5) 0.040(6) -0.009(5)
C11 0.021(5) 0.011(5) 0.021(5) 0.001(4) 0.019(5) 0.001(4)
C12 0.014(5) 0.019(5) 0.014(4) 0.001(4) 0.011(4) -0.003(4)
C13 0.030(5) 0.005(4) 0.026(5) 0.003(4) 0.026(5) 0.004(4)
C14 0.023(5) 0.013(5) 0.031(6) -0.002(4) 0.025(5) 0.002(4)
C15 0.022(5) 0.018(5) 0.019(5) 0.003(4) 0.018(5) 0.001(4)
C16 0.021(5) 0.010(4) 0.019(5) -0.004(4) 0.018(4) -0.003(4)
C17 0.032(6) 0.023(6) 0.031(6) -0.013(4) 0.029(6) -0.006(4)
C18 0.049(7) 0.024(6) 0.041(7) -0.018(5) 0.039(6) -0.014(5)
C19 0.037(6) 0.037(7) 0.041(6) -0.023(6) 0.034(6) -0.011(5)
C20 0.044(7) 0.048(8) 0.028(6) -0.012(6) 0.030(6) -0.003(6)
C21 0.019(5) 0.023(5) 0.023(5) -0.004(4) 0.018(5) -0.004(4)
C22 0.021(6) 0.040(7) 0.030(6) 0.002(5) 0.016(6) -0.003(5)
C23 0.026(5) 0.042(8) 0.038(6) -0.004(5) 0.027(5) -0.009(5)
C24 0.027(6) 0.053(9) 0.035(6) -0.024(6) 0.023(5) -0.017(6)
C25 0.022(4) 0.014(5) 0.025(4) 0.010(5) 0.021(4) 0.008(5)
C26 0.019(5) 0.014(5) 0.021(5) -0.001(4) 0.017(5) 0.002(4)
C27 0.020(5) 0.013(5) 0.027(5) 0.007(4) 0.020(5) 0.006(4)
C28 0.031(5) 0.019(6) 0.025(5) 0.007(4) 0.025(5) 0.004(4)
C29 0.028(5) 0.016(6) 0.025(5) 0.004(4) 0.024(5) 0.003(4)
C30 0.014(4) 0.011(5) 0.013(4) 0.000(3) 0.012(4) 0.005(3)
C31 0.028(6) 0.024(6) 0.037(6) 0.006(5) 0.028(5) 0.000(5)
C32 0.022(6) 0.036(7) 0.040(9) 0.000(8) 0.028(7) -0.006(6)
C33 0.026(7) 0.041(8) 0.037(8) 0.001(7) 0.026(7) -0.003(6)
C34 0.027(7) 0.040(9) 0.036(7) 0.011(7) 0.024(6) -0.008(7)
C35 0.034(6) 0.022(5) 0.024(5) -0.006(4) 0.026(5) -0.001(4)
C36 0.060(7) 0.036(6) 0.026(5) 0.001(7) 0.030(6) 0.006(8)
C37 0.050(8) 0.030(7) 0.030(7) -0.008(5) 0.027(7) -0.002(6)
C38 0.070(8) 0.102(10) 0.054(7) -0.021(6) 0.057(7) -0.010(7)
C39 0.026(6) 0.022(5) 0.027(5) 0.004(4) 0.024(5) 0.000(4)
C40 0.011(5) 0.032(6) 0.026(5) 0.005(4) 0.016(5) 0.005(4)
C41 0.053(7) 0.030(6) 0.059(8) 0.032(5) 0.054(7) 0.030(5)
C42 0.050(7) 0.011(5) 0.053(7) -0.013(4) 0.049(6) -0.009(4)
C43 0.023(5) 0.020(5) 0.024(5) 0.003(4) 0.022(5) 0.004(4)
Fe2 0.0183(7) 0.0106(6) 0.0198(7) 0.0031(6) 0.0162(6) 0.0031(6)
C44 0.015(4) 0.007(5) 0.020(4) 0.006(3) 0.015(4) 0.007(3)
C45 0.019(5) 0.015(5) 0.021(5) 0.004(4) 0.018(4) 0.005(4)
C46 0.027(5) 0.019(5) 0.027(5) 0.003(4) 0.026(5) 0.004(4)
C47 0.018(5) 0.012(5) 0.014(5) 0.005(4) 0.013(4) -0.002(4)
C48 0.020(5) 0.020(5) 0.021(5) 0.004(4) 0.020(4) 0.003(4)
C49 0.018(5) 0.023(5) 0.015(5) 0.001(4) 0.015(5) 0.000(4)
C50 0.025(5) 0.014(5) 0.021(5) 0.000(4) 0.019(5) 0.003(4)
C51 0.023(5) 0.014(5) 0.018(5) 0.009(4) 0.016(5) 0.009(4)
C52 0.021(5) 0.023(5) 0.021(4) 0.008(5) 0.018(4) 0.008(5)
C53 0.024(5) 0.032(6) 0.026(5) -0.002(5) 0.022(5) -0.002(5)
C54 0.026(5) 0.021(6) 0.021(5) 0.008(4) 0.020(5) 0.010(4)
C55 0.035(6) 0.020(6) 0.030(6) 0.011(5) 0.027(6) 0.014(5)
C56 0.044(7) 0.030(7) 0.036(7) 0.012(5) 0.028(7) 0.024(6)
C57 0.037(7) 0.037(7) 0.034(6) 0.006(5) 0.030(6) 0.013(5)
C58 0.066(8) 0.017(6) 0.048(7) 0.015(5) 0.049(7) 0.015(5)
C59 0.014(5) 0.029(6) 0.022(5) -0.010(4) 0.013(5) -0.009(4)
C60 0.038(7) 0.052(8) 0.026(6) -0.006(5) 0.026(6) 0.001(6)
C61 0.038(7) 0.052(8) 0.034(7) -0.010(6) 0.029(6) -0.012(6)
C62 0.030(6) 0.025(6) 0.026(6) -0.014(5) 0.016(6) -0.007(5)
C63 0.016(5) 0.015(5) 0.020(5) 0.003(4) 0.014(5) 0.005(4)
C64 0.025(5) 0.010(5) 0.020(5) 0.010(3) 0.020(5) 0.011(4)
C65 0.013(5) 0.014(5) 0.018(5) 0.003(4) 0.012(4) 0.004(4)
C66 0.015(4) 0.020(6) 0.019(4) -0.005(4) 0.015(4) -0.001(4)
C67 0.016(5) 0.017(5) 0.018(5) 0.008(4) 0.014(5) 0.009(4)
C68 0.022(5) 0.012(5) 0.027(5) 0.008(4) 0.022(5) 0.007(4)
C69 0.020(5) 0.016(5) 0.023(5) 0.000(4) 0.019(5) -0.001(4)
C70 0.028(6) 0.026(6) 0.028(6) 0.006(5) 0.022(6) 0.000(5)
C71 0.036(6) 0.023(6) 0.042(7) -0.002(5) 0.033(6) -0.004(5)
C72 0.033(6) 0.015(5) 0.031(6) -0.002(4) 0.025(6) -0.003(5)
C73 0.025(5) 0.017(5) 0.016(4) 0.007(4) 0.016(4) 0.005(5)
C74 0.060(9) 0.109(13) 0.043(8) 0.032(8) 0.046(8) 0.038(8)
C75 0.107(13) 0.042(9) 0.030(8) 0.003(6) 0.042(9) -0.019(8)
C76 0.036(7) 0.067(9) 0.023(6) 0.015(6) 0.023(6) 0.003(6)
C77 0.065(11) 0.049(13) 0.060(11) -0.013(10) 0.049(10) -0.013(10)
C78 0.058(11) 0.059(13) 0.068(11) -0.011(10) 0.056(10) -0.008(9)
C79 0.059(10) 0.053(12) 0.062(10) -0.013(8) 0.057(9) -0.010(8)
C80 0.059(10) 0.048(11) 0.059(10) -0.010(8) 0.054(8) -0.005(7)
C81 0.056(11) 0.046(12) 0.058(10) -0.006(9) 0.051(9) -0.003(9)
C82 0.060(11) 0.056(12) 0.061(11) -0.004(10) 0.050(10) -0.004(10)
C83 0.027(7) 0.037(8) 0.035(9) 0.002(9) 0.028(8) -0.005(7)
C84 0.023(8) 0.044(9) 0.040(9) 0.003(8) 0.026(7) -0.002(7)
C85 0.028(7) 0.043(9) 0.036(8) 0.003(8) 0.024(7) -0.006(7)

loop_
_atom_type_symbol
_atom_type_description
_atom_type_scat_dispersion_real
_atom_type_scat_dispersion_imag
_atom_type_scat_source
C C 0.0033 0.0016 'International Tables Vol C Tables 4.2.6.8 and 6.1.1.4'
H H 0.0000 0.0000 'International Tables Vol C Tables 4.2.6.8 and 6.1.1.4'
Al Al 0.0645 0.0514 'International Tables Vol C Tables 4.2.6.8 and 6.1.1.4'
Fe Fe 0.3463 0.8444 'International Tables Vol C Tables 4.2.6.8 and 6.1.1.4'
I I -0.4742 1.8119 'International Tables Vol C Tables 4.2.6.8 and 6.1.1.4'

loop_
_geom_angle_atom_site_label_1
_geom_angle_atom_site_label_2
_geom_angle_atom_site_label_3
_geom_angle
_geom_angle_site_symmetry_1
_geom_angle_site_symmetry_3
_geom_angle_publ_flag
C39 Al1 C1 124.4(4) . . ?
C39 Al1 I1 112.6(3) . . ?
C1 Al1 I1 122.4(3) . . ?
C39 Al1 Fe2 43.4(3) . . ?
C1 Al1 Fe2 118.0(3) . . ?
I1 Al1 Fe2 108.30(10) . . ?
C2 C1 C5 106.9(7) . . ?
C2 C1 Al1 119.2(6) . . ?
C5 C1 Al1 133.9(6) . . ?
C2 C1 Fe1 69.1(5) . . ?
C5 C1 Fe1 68.7(5) . . ?
Al1 C1 Fe1 128.5(4) . . ?
C3 C2 C1 109.0(7) . . ?
C3 C2 C11 127.0(8) . . ?
C1 C2 C11 123.8(8) . . ?
C3 C2 Fe1 69.7(5) . . ?
C1 C2 Fe1 70.1(5) . . ?
C11 C2 Fe1 130.7(6) . . ?
C2 C3 C4 107.8(7) . . ?
C2 C3 Fe1 69.9(5) . . ?
C4 C3 Fe1 69.5(5) . . ?
C2 C3 H1 126.1 . . ?
C4 C3 H1 126.1 . . ?
Fe1 C3 H1 126.1 . . ?
C3 C4 C5 108.6(8) . . ?
C3 C4 Fe1 69.9(5) . . ?
C5 C4 Fe1 69.5(5) . . ?
C3 C4 H2 125.7 . . ?
C5 C4 H2 125.7 . . ?
Fe1 C4 H2 126.5 . . ?
C4 C5 C1 107.7(7) . . ?
C4 C5 C25 123.8(7) . . ?
C1 C5 C25 127.9(8) . . ?
C4 C5 Fe1 69.5(5) . . ?
C1 C5 Fe1 70.2(5) . . ?
C25 C5 Fe1 132.6(8) . . ?
C10 Fe1 C5 107.9(4) . . ?
C10 Fe1 C4 125.3(4) . . ?
C5 Fe1 C4 41.0(3) . . ?
C10 Fe1 C6 41.1(4) . . ?
C5 Fe1 C6 127.0(4) . . ?
C4 Fe1 C6 163.9(4) . . ?
C10 Fe1 C3 161.7(4) . . ?
C5 Fe1 C3 69.0(3) . . ?
C4 Fe1 C3 40.7(3) . . ?
C6 Fe1 C3 154.8(4) . . ?
C10 Fe1 C8 67.4(4) . . ?
C5 Fe1 C8 153.8(4) . . ?
C4 Fe1 C8 119.1(4) . . ?
C6 Fe1 C8 67.6(4) . . ?
C3 Fe1 C8 107.0(4) . . ?
C10 Fe1 C7 67.9(4) . . ?
C5 Fe1 C7 164.2(4) . . ?
C4 Fe1 C7 153.9(4) . . ?
C6 Fe1 C7 40.0(4) . . ?
C3 Fe1 C7 120.0(4) . . ?
C8 Fe1 C7 40.2(4) . . ?
C10 Fe1 C2 156.8(4) . . ?
C5 Fe1 C2 68.7(4) . . ?
C4 Fe1 C2 68.1(3) . . ?
C6 Fe1 C2 121.4(4) . . ?
C3 Fe1 C2 40.5(3) . . ?
C8 Fe1 C2 125.9(3) . . ?
C7 Fe1 C2 108.8(4) . . ?
C10 Fe1 C9 39.8(4) . . ?
C5 Fe1 C9 119.7(4) . . ?
C4 Fe1 C9 107.0(4) . . ?
C6 Fe1 C9 67.8(4) . . ?
C3 Fe1 C9 124.8(4) . . ?
C8 Fe1 C9 40.1(4) . . ?
C7 Fe1 C9 67.5(4) . . ?
C2 Fe1 C9 162.2(4) . . ?
C10 Fe1 C1 121.5(4) . . ?
C5 Fe1 C1 41.1(3) . . ?
C4 Fe1 C1 68.8(3) . . ?
C6 Fe1 C1 109.1(4) . . ?
C3 Fe1 C1 68.8(4) . . ?
C8 Fe1 C1 163.5(4) . . ?
C7 Fe1 C1 126.9(4) . . ?
C2 Fe1 C1 40.8(3) . . ?
C9 Fe1 C1 155.3(4) . . ?
C7 C6 C10 107.1(10) . . ?
C7 C6 Fe1 70.2(6) . . ?
C10 C6 Fe1 68.7(6) . . ?
C7 C6 H3 126.5 . . ?
C10 C6 H3 126.5 . . ?
Fe1 C6 H3 126.2 . . ?
C6 C7 C8 108.3(9) . . ?
C6 C7 Fe1 69.8(6) . . ?
C8 C7 Fe1 69.8(6) . . ?
C6 C7 H4 125.8 . . ?
C8 C7 H4 125.8 . . ?
Fe1 C7 H4 126.1 . . ?
C9 C8 C7 108.3(9) . . ?
C9 C8 Fe1 70.5(6) . . ?
C7 C8 Fe1 69.9(6) . . ?
C9 C8 H5 125.8 . . ?
C7 C8 H5 125.8 . . ?
Fe1 C8 H5 125.3 . . ?
C10 C9 C8 107.7(10) . . ?
C10 C9 Fe1 68.7(6) . . ?
C8 C9 Fe1 69.4(6) . . ?
C10 C9 H6 126.2 . . ?
C8 C9 H6 126.2 . . ?
Fe1 C9 H6 127.3 . . ?
C9 C10 C6 108.6(9) . . ?
C9 C10 Fe1 71.5(6) . . ?
C6 C10 Fe1 70.2(6) . . ?
C9 C10 H7 125.7 . . ?
C6 C10 H7 125.7 . . ?
Fe1 C10 H7 124.2 . . ?
C12 C11 C16 119.6(8) . . ?
C12 C11 C2 119.4(8) . . ?
C16 C11 C2 120.8(8) . . ?
C11 C12 C13 121.5(8) . . ?
C11 C12 H8 119.3 . . ?
C13 C12 H8 119.3 . . ?
C14 C13 C12 117.8(8) . . ?
C14 C13 C17 123.1(8) . . ?
C12 C13 C17 119.0(8) . . ?
C13 C14 C15 122.3(8) . . ?
C13 C14 H9 118.8 . . ?
C15 C14 H9 118.8 . . ?
C16 C15 C14 117.9(8) . . ?
C16 C15 C21 121.8(8) . . ?
C14 C15 C21 120.3(8) . . ?
C11 C16 C15 120.9(8) . . ?
C11 C16 H10 119.6 . . ?
C15 C16 H10 119.6 . . ?
C20 C17 C18 109.8(9) . . ?
C20 C17 C19 107.6(8) . . ?
C18 C17 C19 108.2(9) . . ?
C20 C17 C13 109.8(8) . . ?
C18 C17 C13 109.9(8) . . ?
C19 C17 C13 111.6(8) . . ?
C17 C18 H11 109.5 . . ?
C17 C18 H12 109.5 . . ?
H11 C18 H12 109.5 . . ?
C17 C18 H13 109.5 . . ?
H11 C18 H13 109.5 . . ?
H12 C18 H13 109.5 . . ?
C17 C19 H14 109.5 . . ?
C17 C19 H15 109.5 . . ?
H14 C19 H15 109.5 . . ?
C17 C19 H16 109.5 . . ?
H14 C19 H16 109.5 . . ?
H15 C19 H16 109.5 . . ?
C17 C20 H17 109.5 . . ?
C17 C20 H18 109.5 . . ?
H17 C20 H18 109.5 . . ?
C17 C20 H19 109.5 . . ?
H17 C20 H19 109.5 . . ?
H18 C20 H19 109.5 . . ?
C22 C21 C24 110.1(9) . . ?
C22 C21 C23 109.9(8) . . ?
C24 C21 C23 107.4(8) . . ?
C22 C21 C15 109.4(8) . . ?
C24 C21 C15 112.4(8) . . ?
C23 C21 C15 107.6(8) . . ?
C21 C22 H20 109.5 . . ?
C21 C22 H21 109.5 . . ?
H20 C22 H21 109.5 . . ?
C21 C22 H22 109.5 . . ?
H20 C22 H22 109.5 . . ?
H21 C22 H22 109.5 . . ?
C21 C23 H23 109.5 . . ?
C21 C23 H24 109.5 . . ?
H23 C23 H24 109.5 . . ?
C21 C23 H25 109.5 . . ?
H23 C23 H25 109.5 . . ?
H24 C23 H25 109.5 . . ?
C21 C24 H26 109.5 . . ?
C21 C24 H27 109.5 . . ?
H26 C24 H27 109.5 . . ?
C21 C24 H28 109.5 . . ?
H26 C24 H28 109.5 . . ?
H27 C24 H28 109.5 . . ?
C26 C25 C30 119.1(8) . . ?
C26 C25 C5 117.8(8) . . ?
C30 C25 C5 123.1(8) . . ?
C27 C26 C25 121.9(8) . . ?
C27 C26 H29 119.1 . . ?
C25 C26 H29 119.0 . . ?
C26 C27 C28 117.6(9) . . ?
C26 C27 C31 120.8(9) . . ?
C28 C27 C31 121.6(8) . . ?
C29 C28 C27 122.9(8) . . ?
C29 C28 H30 118.5 . . ?
C27 C28 H30 118.6 . . ?
C28 C29 C30 117.5(8) . . ?
C28 C29 C35 122.2(8) . . ?
C30 C29 C35 120.3(8) . . ?
C25 C30 C29 121.0(8) . . ?
C25 C30 H31 119.5 . . ?
C29 C30 H31 119.5 . . ?
C32 C31 C34 115.7(15) . . ?
C84 C31 C27 113.5(13) . . ?
C32 C31 C27 107.8(12) . . ?
C34 C31 C27 109.5(10) . . ?
C84 C31 C83 113.3(16) . . ?
C27 C31 C83 111.3(14) . . ?
C32 C31 C33 109.6(13) . . ?
C34 C31 C33 104.1(14) . . ?
C27 C31 C33 110.0(11) . . ?
C84 C31 C85 105.7(17) . . ?
C27 C31 C85 110.9(12) . . ?
C83 C31 C85 101.2(17) . . ?
C31 C32 H32 109.5 . . ?
C31 C32 H33 109.5 . . ?
H32 C32 H33 109.5 . . ?
C31 C32 H34 109.5 . . ?
H32 C32 H34 109.5 . . ?
H33 C32 H34 109.5 . . ?
C31 C33 H35 109.5 . . ?
C31 C33 H36 109.5 . . ?
H35 C33 H36 109.5 . . ?
C31 C33 H37 109.5 . . ?
H35 C33 H37 109.5 . . ?
H36 C33 H37 109.5 . . ?
C31 C34 H38 109.5 . . ?
C31 C34 H39 109.5 . . ?
H38 C34 H39 109.5 . . ?
C31 C34 H40 109.5 . . ?
H38 C34 H40 109.5 . . ?
H39 C34 H40 109.5 . . ?
C38 C35 C36 108.6(9) . . ?
C38 C35 C37 109.1(9) . . ?
C36 C35 C37 108.3(10) . . ?
C38 C35 C29 112.2(9) . . ?
C36 C35 C29 108.5(8) . . ?
C37 C35 C29 110.0(8) . . ?
C35 C36 H41 109.5 . . ?
C35 C36 H42 109.5 . . ?
H41 C36 H42 109.5 . . ?
C35 C36 H43 109.5 . . ?
H41 C36 H43 109.5 . . ?
H42 C36 H43 109.5 . . ?
C35 C37 H44 109.5 . . ?
C35 C37 H45 109.5 . . ?
H44 C37 H45 109.5 . . ?
C35 C37 H46 109.5 . . ?
H44 C37 H46 109.5 . . ?
H45 C37 H46 109.5 . . ?
C35 C38 H47 109.5 . . ?
C35 C38 H48 109.5 . . ?
H47 C38 H48 109.5 . . ?
C35 C38 H49 109.5 . . ?
H47 C38 H49 109.5 . . ?
H48 C38 H49 109.5 . . ?
C40 C39 C43 105.8(9) . . ?
C40 C39 Al1 125.3(7) . . ?
C43 C39 Al1 118.4(7) . . ?
C40 C39 Fe2 68.9(5) . . ?
C43 C39 Fe2 69.3(5) . . ?
Al1 C39 Fe2 97.4(4) . . ?
C39 C40 C41 109.1(10) . . ?
C39 C40 Fe2 71.0(5) . . ?
C41 C40 Fe2 69.5(6) . . ?
C39 C40 H50 125.4 . . ?
C41 C40 H50 125.4 . . ?
Fe2 C40 H50 125.6 . . ?
C40 C41 C42 107.5(9) . . ?
C40 C41 Fe2 70.0(5) . . ?
C42 C41 Fe2 70.7(5) . . ?
C40 C41 H51 126.2 . . ?
C42 C41 H51 126.2 . . ?
Fe2 C41 H51 124.7 . . ?
C43 C42 C41 107.3(9) . . ?
C43 C42 Fe2 70.2(5) . . ?
C41 C42 Fe2 68.5(5) . . ?
C43 C42 H52 126.3 . . ?
C41 C42 H52 126.3 . . ?
Fe2 C42 H52 126.5 . . ?
C42 C43 C39 110.2(9) . . ?
C42 C43 Fe2 70.7(5) . . ?
C39 C43 Fe2 70.1(5) . . ?
C42 C43 H53 124.9 . . ?
C39 C43 H53 124.9 . . ?
Fe2 C43 H53 125.8 . . ?
C41 Fe2 C44 108.1(4) . . ?
C41 Fe2 C40 40.5(4) . . ?
C44 Fe2 C40 138.5(3) . . ?
C41 Fe2 C45 105.6(4) . . ?
C44 Fe2 C45 40.5(3) . . ?
C40 Fe2 C45 110.7(4) . . ?
C41 Fe2 C46 134.4(4) . . ?
C44 Fe2 C46 67.7(3) . . ?
C40 Fe2 C46 111.9(4) . . ?
C45 Fe2 C46 40.6(3) . . ?
C41 Fe2 C43 67.1(4) . . ?
C44 Fe2 C43 135.8(4) . . ?
C40 Fe2 C43 67.1(4) . . ?
C45 Fe2 C43 171.4(4) . . ?
C46 Fe2 C43 147.9(4) . . ?
C41 Fe2 C42 40.8(4) . . ?
C44 Fe2 C42 107.5(4) . . ?
C40 Fe2 C42 67.8(4) . . ?
C45 Fe2 C42 132.4(4) . . ?
C46 Fe2 C42 172.9(4) . . ?
C43 Fe2 C42 39.0(4) . . ?
C41 Fe2 C47 173.7(4) . . ?
C44 Fe2 C47 67.6(3) . . ?
C40 Fe2 C47 140.1(4) . . ?
C45 Fe2 C47 68.1(3) . . ?
C46 Fe2 C47 40.2(3) . . ?
C43 Fe2 C47 119.2(3) . . ?
C42 Fe2 C47 144.1(4) . . ?
C41 Fe2 C39 68.0(4) . . ?
C44 Fe2 C39 175.2(4) . . ?
C40 Fe2 C39 40.0(4) . . ?
C45 Fe2 C39 142.4(4) . . ?
C46 Fe2 C39 116.9(4) . . ?
C43 Fe2 C39 40.6(4) . . ?
C42 Fe2 C39 67.7(4) . . ?
C47 Fe2 C39 116.4(4) . . ?
C41 Fe2 C48 139.5(4) . . ?
C44 Fe2 C48 40.8(3) . . ?
C40 Fe2 C48 179.1(4) . . ?
C45 Fe2 C48 68.4(3) . . ?
C46 Fe2 C48 67.4(4) . . ?
C43 Fe2 C48 113.9(4) . . ?
C42 Fe2 C48 112.8(4) . . ?
C47 Fe2 C48 39.7(3) . . ?
C39 Fe2 C48 140.7(4) . . ?
C41 Fe2 Al1 105.6(3) . . ?
C44 Fe2 Al1 145.3(2) . . ?
C40 Fe2 Al1 68.9(3) . . ?
C45 Fe2 Al1 121.0(3) . . ?
C46 Fe2 Al1 82.9(3) . . ?
C43 Fe2 Al1 66.6(3) . . ?
C42 Fe2 Al1 103.2(3) . . ?
C47 Fe2 Al1 78.0(2) . . ?
C39 Fe2 Al1 39.2(3) . . ?
C48 Fe2 Al1 111.5(3) . . ?
C45 C44 C48 109.0(7) . . ?
C45 C44 Fe2 70.5(5) . . ?
C48 C44 Fe2 71.0(5) . . ?
C45 C44 H54 125.5 . . ?
C48 C44 H54 125.5 . . ?
Fe2 C44 H54 124.6 . . ?
C44 C45 C46 106.7(8) . . ?
C44 C45 C49 127.5(8) . . ?
C46 C45 C49 125.7(8) . . ?
C44 C45 Fe2 69.0(5) . . ?
C46 C45 Fe2 69.8(5) . . ?
C49 C45 Fe2 122.3(6) . . ?
C47 C46 C45 108.5(8) . . ?
C47 C46 Fe2 70.2(5) . . ?
C45 C46 Fe2 69.6(5) . . ?
C47 C46 H55 125.7 . . ?
C45 C46 H55 125.7 . . ?
Fe2 C46 H55 126.0 . . ?
C48 C47 C46 108.7(8) . . ?
C48 C47 Fe2 70.4(5) . . ?
C46 C47 Fe2 69.6(5) . . ?
C48 C47 H56 125.6 . . ?
C46 C47 H56 125.6 . . ?
Fe2 C47 H56 125.9 . . ?
C47 C48 C44 107.1(8) . . ?
C47 C48 C63 126.9(8) . . ?
C44 C48 C63 125.9(8) . . ?
C47 C48 Fe2 69.9(5) . . ?
C44 C48 Fe2 68.2(5) . . ?
C63 C48 Fe2 128.6(6) . . ?
C54 C49 C50 118.3(9) . . ?
C54 C49 C45 119.9(8) . . ?
C50 C49 C45 121.8(9) . . ?
C51 C50 C49 121.4(9) . . ?
C51 C50 H57 119.3 . . ?
C49 C50 H57 119.3 . . ?
C50 C51 C52 118.6(9) . . ?
C50 C51 C55 119.0(9) . . ?
C52 C51 C55 122.4(9) . . ?
C51 C52 C53 122.8(8) . . ?
C51 C52 H58 118.6 . . ?
C53 C52 H58 118.6 . . ?
C52 C53 C54 117.5(9) . . ?
C52 C53 C59 121.2(9) . . ?
C54 C53 C59 121.3(9) . . ?
C53 C54 C49 121.4(9) . . ?
C53 C54 H59 119.3 . . ?
C49 C54 H59 119.3 . . ?
C58 C55 C56 109.5(9) . . ?
C58 C55 C57 111.0(9) . . ?
C56 C55 C57 107.6(9) . . ?
C58 C55 C51 109.9(8) . . ?
C56 C55 C51 111.4(9) . . ?
C57 C55 C51 107.4(8) . . ?
C55 C56 H60 109.5 . . ?
C55 C56 H61 109.5 . . ?
H60 C56 H61 109.5 . . ?
C55 C56 H62 109.5 . . ?
H60 C56 H62 109.5 . . ?
H61 C56 H62 109.5 . . ?
C55 C57 H63 109.5 . . ?
C55 C57 H64 109.5 . . ?
H63 C57 H64 109.5 . . ?
C55 C57 H65 109.5 . . ?
H63 C57 H65 109.5 . . ?
H64 C57 H65 109.5 . . ?
C55 C58 H66 109.5 . . ?
C55 C58 H67 109.5 . . ?
H66 C58 H67 109.5 . . ?
C55 C58 H68 109.5 . . ?
H66 C58 H68 109.5 . . ?
H67 C58 H68 109.5 . . ?
C62 C59 C61 108.4(9) . . ?
C62 C59 C60 110.8(9) . . ?
C61 C59 C60 108.7(8) . . ?
C62 C59 C53 112.6(8) . . ?
C61 C59 C53 108.9(8) . . ?
C60 C59 C53 107.3(8) . . ?
C59 C60 H69 109.5 . . ?
C59 C60 H70 109.5 . . ?
H69 C60 H70 109.5 . . ?
C59 C60 H71 109.5 . . ?
H69 C60 H71 109.5 . . ?
H70 C60 H71 109.5 . . ?
C59 C61 H72 109.5 . . ?
C59 C61 H73 109.5 . . ?
H72 C61 H73 109.5 . . ?
C59 C61 H74 109.5 . . ?
H72 C61 H74 109.5 . . ?
H73 C61 H74 109.5 . . ?
C59 C62 H75 109.5 . . ?
C59 C62 H76 109.5 . . ?
H75 C62 H76 109.5 . . ?
C59 C62 H77 109.5 . . ?
H75 C62 H77 109.5 . . ?
H76 C62 H77 109.5 . . ?
C68 C63 C64 118.6(9) . . ?
C68 C63 C48 120.7(8) . . ?
C64 C63 C48 120.6(8) . . ?
C65 C64 C63 121.7(8) . . ?
C65 C64 H78 119.2 . . ?
C63 C64 H78 119.2 . . ?
C64 C65 C66 117.3(8) . . ?
C64 C65 C69 123.4(8) . . ?
C66 C65 C69 119.2(8) . . ?
C67 C66 C65 122.9(8) . . ?
C67 C66 H79 118.6 . . ?
C65 C66 H79 118.6 . . ?
C66 C67 C68 117.8(8) . . ?
C66 C67 C73 121.6(8) . . ?
C68 C67 C73 120.5(8) . . ?
C67 C68 C63 121.7(8) . . ?
C67 C68 H80 119.2 . . ?
C63 C68 H80 119.2 . . ?
C71 C69 C70 108.5(8) . . ?
C71 C69 C72 110.8(8) . . ?
C70 C69 C72 109.2(8) . . ?
C71 C69 C65 106.3(8) . . ?
C70 C69 C65 111.8(8) . . ?
C72 C69 C65 110.3(7) . . ?
C69 C70 H81 109.5 . . ?
C69 C70 H82 109.5 . . ?
H81 C70 H82 109.5 . . ?
C69 C70 H83 109.5 . . ?
H81 C70 H83 109.5 . . ?
H82 C70 H83 109.5 . . ?
C69 C71 H84 109.5 . . ?
C69 C71 H85 109.5 . . ?
H84 C71 H85 109.5 . . ?
C69 C71 H86 109.5 . . ?
H84 C71 H86 109.5 . . ?
H85 C71 H86 109.5 . . ?
C69 C72 H87 109.5 . . ?
C69 C72 H88 109.5 . . ?
H87 C72 H88 109.5 . . ?
C69 C72 H89 109.5 . . ?
H87 C72 H89 109.5 . . ?
H88 C72 H89 109.5 . . ?
C74 C73 C76 107.8(9) . . ?
C74 C73 C75 111.8(11) . . ?
C76 C73 C75 107.1(10) . . ?
C74 C73 C67 107.8(8) . . ?
C76 C73 C67 112.5(8) . . ?
C75 C73 C67 109.9(8) . . ?
C73 C74 H90 109.5 . . ?
C73 C74 H91 109.5 . . ?
H90 C74 H91 109.5 . . ?
C73 C74 H92 109.5 . . ?
H90 C74 H92 109.5 . . ?
H91 C74 H92 109.5 . . ?
C73 C75 H93 109.5 . . ?
C73 C75 H94 109.5 . . ?
H93 C75 H94 109.5 . . ?
C73 C75 H95 109.5 . . ?
H93 C75 H95 109.5 . . ?
H94 C75 H95 109.5 . . ?
C73 C76 H96 109.5 . . ?
C73 C76 H97 109.5 . . ?
H96 C76 H97 109.5 . . ?
C73 C76 H98 109.5 . . ?
H96 C76 H98 109.5 . . ?
H97 C76 H98 109.5 . . ?
C78 C77 H99 109.5 . . ?
C78 C77 H100 109.5 . . ?
H99 C77 H100 109.5 . . ?
C78 C77 H101 109.5 . . ?
H99 C77 H101 109.5 . . ?
H100 C77 H101 109.5 . . ?
C79 C78 C77 110(3) . . ?
C79 C78 H102 109.7 . . ?
C77 C78 H102 109.7 . . ?
C79 C78 H103 109.7 . . ?
C77 C78 H103 109.7 . . ?
H102 C78 H103 108.2 . . ?
C78 C79 C80 113(2) . . ?
C78 C79 H104 108.9 . . ?
C80 C79 H104 108.9 . . ?
C78 C79 H105 108.9 . . ?
C80 C79 H105 108.9 . . ?
H104 C79 H105 107.7 . . ?
C81 C80 C79 105(2) . . ?
C81 C80 H106 110.7 . . ?
C79 C80 H106 110.7 . . ?
C81 C80 H107 110.7 . . ?
C79 C80 H107 110.7 . . ?
H106 C80 H107 108.8 . . ?
C82 C81 C80 105(2) . . ?
C82 C81 H108 110.8 . . ?
C80 C81 H108 110.8 . . ?
C82 C81 H109 110.8 . . ?
C80 C81 H109 110.8 . . ?
H108 C81 H109 108.9 . . ?
C81 C82 H110 109.5 . . ?
C81 C82 H111 109.5 . . ?
H110 C82 H111 109.5 . . ?
C81 C82 H112 109.5 . . ?
H110 C82 H112 109.5 . . ?
H111 C82 H112 109.5 . . ?
C31 C83 H113 109.5 . . ?
C31 C83 H114 109.5 . . ?
H113 C83 H114 109.5 . . ?
C31 C83 H115 109.5 . . ?
H113 C83 H115 109.5 . . ?
H114 C83 H115 109.5 . . ?
C31 C84 H116 109.5 . . ?
C31 C84 H117 109.5 . . ?
H116 C84 H117 109.5 . . ?
C31 C84 H118 109.5 . . ?
H116 C84 H118 109.5 . . ?
H117 C84 H118 109.5 . . ?
C31 C85 H119 109.5 . . ?
C31 C85 H120 109.5 . . ?
H119 C85 H120 109.5 . . ?
C31 C85 H121 109.5 . . ?
H119 C85 H121 109.5 . . ?
H120 C85 H121 109.5 . . ?

loop_
_geom_bond_atom_site_label_1
_geom_bond_atom_site_label_2
_geom_bond_distance
_geom_bond_site_symmetry_2
_geom_bond_publ_flag
I1 Al1 2.510(3) . ?
Al1 C39 1.904(10) . ?
Al1 C1 1.953(9) . ?
Al1 Fe2 2.988(3) . ?
C1 C2 1.431(11) . ?
C1 C5 1.439(11) . ?
C1 Fe1 2.060(8) . ?
C2 C3 1.414(12) . ?
C2 C11 1.492(12) . ?
C2 Fe1 2.047(8) . ?
C3 C4 1.419(11) . ?
C3 Fe1 2.044(10) . ?
C3 H1 0.9500 . ?
C4 C5 1.428(12) . ?
C4 Fe1 2.039(9) . ?
C4 H2 0.9500 . ?
C5 C25 1.480(11) . ?
C5 Fe1 2.039(10) . ?
Fe1 C10 2.022(10) . ?
Fe1 C6 2.041(10) . ?
Fe1 C8 2.044(10) . ?
Fe1 C7 2.046(10) . ?
Fe1 C9 2.059(10) . ?
C6 C7 1.397(14) . ?
C6 C10 1.427(15) . ?
C6 H3 0.9500 . ?
C7 C8 1.407(14) . ?
C7 H4 0.9500 . ?
C8 C9 1.406(14) . ?
C8 H5 0.9500 . ?
C9 C10 1.390(15) . ?
C9 H6 0.9500 . ?
C10 H7 0.9500 . ?
C11 C12 1.378(12) . ?
C11 C16 1.388(12) . ?
C12 C13 1.389(12) . ?
C12 H8 0.9500 . ?
C13 C14 1.387(13) . ?
C13 C17 1.545(13) . ?
C14 C15 1.396(13) . ?
C14 H9 0.9500 . ?
C15 C16 1.392(12) . ?
C15 C21 1.545(13) . ?
C16 H10 0.9500 . ?
C17 C20 1.504(15) . ?
C17 C18 1.517(14) . ?
C17 C19 1.523(13) . ?
C18 H11 0.9800 . ?
C18 H12 0.9800 . ?
C18 H13 0.9800 . ?
C19 H14 0.9800 . ?
C19 H15 0.9800 . ?
C19 H16 0.9800 . ?
C20 H17 0.9800 . ?
C20 H18 0.9800 . ?
C20 H19 0.9800 . ?
C21 C22 1.501(14) . ?
C21 C24 1.525(13) . ?
C21 C23 1.529(13) . ?
C22 H20 0.9800 . ?
C22 H21 0.9800 . ?
C22 H22 0.9800 . ?
C23 H23 0.9800 . ?
C23 H24 0.9800 . ?
C23 H25 0.9800 . ?
C24 H26 0.9800 . ?
C24 H27 0.9800 . ?
C24 H28 0.9800 . ?
C25 C26 1.383(12) . ?
C25 C30 1.385(11) . ?
C26 C27 1.382(12) . ?
C26 H29 0.9500 . ?
C27 C28 1.388(13) . ?
C27 C31 1.545(13) . ?
C28 C29 1.384(12) . ?
C28 H30 0.9500 . ?
C29 C30 1.404(11) . ?
C29 C35 1.532(13) . ?
C30 H31 0.9500 . ?
C31 C84 1.45(3) . ?
C31 C32 1.47(3) . ?
C31 C34 1.50(2) . ?
C31 C83 1.57(4) . ?
C31 C33 1.58(2) . ?
C31 C85 1.61(3) . ?
C32 H32 0.9800 . ?
C32 H33 0.9800 . ?
C32 H34 0.9800 . ?
C33 H35 0.9800 . ?
C33 H36 0.9800 . ?
C33 H37 0.9800 . ?
C34 H38 0.9800 . ?
C34 H39 0.9800 . ?
C34 H40 0.9800 . ?
C35 C38 1.509(14) . ?
C35 C36 1.524(15) . ?
C35 C37 1.528(15) . ?
C36 H41 0.9800 . ?
C36 H42 0.9800 . ?
C36 H43 0.9800 . ?
C37 H44 0.9800 . ?
C37 H45 0.9800 . ?
C37 H46 0.9800 . ?
C38 H47 0.9800 . ?
C38 H48 0.9800 . ?
C38 H49 0.9800 . ?
C39 C40 1.409(13) . ?
C39 C43 1.432(13) . ?
C39 Fe2 2.071(9) . ?
C40 C41 1.412(14) . ?
C40 Fe2 2.044(9) . ?
C40 H50 0.9500 . ?
C41 C42 1.430(15) . ?
C41 Fe2 2.037(9) . ?
C41 H51 0.9500 . ?
C42 C43 1.378(13) . ?
C42 Fe2 2.066(9) . ?
C42 H52 0.9500 . ?
C43 Fe2 2.060(8) . ?
C43 H53 0.9500 . ?
Fe2 C44 2.037(8) . ?
Fe2 C45 2.057(8) . ?
Fe2 C46 2.059(9) . ?
Fe2 C47 2.067(9) . ?
Fe2 C48 2.075(8) . ?
C44 C45 1.419(12) . ?
C44 C48 1.433(12) . ?
C44 H54 0.9500 . ?
C45 C46 1.427(12) . ?
C45 C49 1.478(12) . ?
C46 C47 1.416(13) . ?
C46 H55 0.9500 . ?
C47 C48 1.407(12) . ?
C47 H56 0.9500 . ?
C48 C63 1.472(13) . ?
C49 C54 1.400(13) . ?
C49 C50 1.403(12) . ?
C50 C51 1.376(13) . ?
C50 H57 0.9500 . ?
C51 C52 1.380(14) . ?
C51 C55 1.540(13) . ?
C52 C53 1.391(15) . ?
C52 H58 0.9500 . ?
C53 C54 1.395(13) . ?
C53 C59 1.534(14) . ?
C54 H59 0.9500 . ?
C55 C58 1.506(15) . ?
C55 C56 1.530(15) . ?
C55 C57 1.533(14) . ?
C56 H60 0.9800 . ?
C56 H61 0.9800 . ?
C56 H62 0.9800 . ?
C57 H63 0.9800 . ?
C57 H64 0.9800 . ?
C57 H65 0.9800 . ?
C58 H66 0.9800 . ?
C58 H67 0.9800 . ?
C58 H68 0.9800 . ?
C59 C62 1.498(14) . ?
C59 C61 1.527(14) . ?
C59 C60 1.533(14) . ?
C60 H69 0.9800 . ?
C60 H70 0.9800 . ?
C60 H71 0.9800 . ?
C61 H72 0.9800 . ?
C61 H73 0.9800 . ?
C61 H74 0.9800 . ?
C62 H75 0.9800 . ?
C62 H76 0.9800 . ?
C62 H77 0.9800 . ?
C63 C68 1.388(12) . ?
C63 C64 1.396(12) . ?
C64 C65 1.372(12) . ?
C64 H78 0.9500 . ?
C65 C66 1.404(12) . ?
C65 C69 1.540(12) . ?
C66 C67 1.377(12) . ?
C66 H79 0.9500 . ?
C67 C68 1.380(13) . ?
C67 C73 1.532(12) . ?
C68 H80 0.9500 . ?
C69 C71 1.512(13) . ?
C69 C70 1.518(13) . ?
C69 C72 1.523(13) . ?
C70 H81 0.9800 . ?
C70 H82 0.9800 . ?
C70 H83 0.9800 . ?
C71 H84 0.9800 . ?
C71 H85 0.9800 . ?
C71 H86 0.9800 . ?
C72 H87 0.9800 . ?
C72 H88 0.9800 . ?
C72 H89 0.9800 . ?
C73 C74 1.507(14) . ?
C73 C76 1.516(14) . ?
C73 C75 1.524(17) . ?
C74 H90 0.9800 . ?
C74 H91 0.9800 . ?
C74 H92 0.9800 . ?
C75 H93 0.9800 . ?
C75 H94 0.9800 . ?
C75 H95 0.9800 . ?
C76 H96 0.9800 . ?
C76 H97 0.9800 . ?
C76 H98 0.9800 . ?
C77 C78 1.57(4) . ?
C77 H99 0.9800 . ?
C77 H100 0.9800 . ?
C77 H101 0.9800 . ?
C78 C79 1.42(4) . ?
C78 H102 0.9900 . ?
C78 H103 0.9900 . ?
C79 C80 1.61(3) . ?
C79 H104 0.9900 . ?
C79 H105 0.9900 . ?
C80 C81 1.57(3) . ?
C80 H106 0.9900 . ?
C80 H107 0.9900 . ?
C81 C82 1.57(4) . ?
C81 H108 0.9900 . ?
C81 H109 0.9900 . ?
C82 H110 0.9800 . ?
C82 H111 0.9800 . ?
C82 H112 0.9800 . ?
C83 H113 0.9800 . ?
C83 H114 0.9800 . ?
C83 H115 0.9800 . ?
C84 H116 0.9800 . ?
C84 H117 0.9800 . ?
C84 H118 0.9800 . ?
C85 H119 0.9800 . ?
C85 H120 0.9800 . ?
C85 H121 0.9800 . ?

loop_
_geom_torsion_atom_site_label_1
_geom_torsion_atom_site_label_2
_geom_torsion_atom_site_label_3
_geom_torsion_atom_site_label_4
_geom_torsion
_geom_torsion_site_symmetry_1
_geom_torsion_site_symmetry_2
_geom_torsion_site_symmetry_3
_geom_torsion_site_symmetry_4
_geom_torsion_publ_flag
C5 C1 C2 C3 0.4(10) . . . . ?
Al1 C1 C2 C3 -177.7(7) . . . . ?
Fe1 C1 C2 C3 58.9(7) . . . . ?
C5 C1 C2 C11 175.2(8) . . . . ?
Al1 C1 C2 C11 -2.9(11) . . . . ?
Fe1 C1 C2 C11 -126.3(8) . . . . ?
C5 C1 C2 Fe1 -58.5(6) . . . . ?
Al1 C1 C2 Fe1 123.4(6) . . . . ?
C1 C2 C3 C4 0.2(11) . . . . ?
C11 C2 C3 C4 -174.4(8) . . . . ?
Fe1 C2 C3 C4 59.4(7) . . . . ?
C1 C2 C3 Fe1 -59.2(6) . . . . ?
C11 C2 C3 Fe1 126.3(9) . . . . ?
C2 C3 C4 C5 -0.7(11) . . . . ?
Fe1 C3 C4 C5 58.9(7) . . . . ?
C2 C3 C4 Fe1 -59.6(7) . . . . ?
C3 C4 C5 C1 1.0(11) . . . . ?
Fe1 C4 C5 C1 60.1(6) . . . . ?
C3 C4 C5 C25 172.7(10) . . . . ?
Fe1 C4 C5 C25 -128.2(11) . . . . ?
C3 C4 C5 Fe1 -59.1(7) . . . . ?
C2 C1 C5 C4 -0.9(10) . . . . ?
Al1 C1 C5 C4 176.9(7) . . . . ?
Fe1 C1 C5 C4 -59.7(7) . . . . ?
C2 C1 C5 C25 -172.1(10) . . . . ?
Al1 C1 C5 C25 5.7(16) . . . . ?
Fe1 C1 C5 C25 129.1(11) . . . . ?
C2 C1 C5 Fe1 58.8(6) . . . . ?
Al1 C1 C5 Fe1 -123.5(8) . . . . ?
C10 C6 C7 C8 -0.3(11) . . . . ?
Fe1 C6 C7 C8 -59.4(7) . . . . ?
C10 C6 C7 Fe1 59.1(7) . . . . ?
C6 C7 C8 C9 -0.9(11) . . . . ?
Fe1 C7 C8 C9 -60.3(7) . . . . ?
C6 C7 C8 Fe1 59.4(7) . . . . ?
C7 C8 C9 C10 1.8(11) . . . . ?
Fe1 C8 C9 C10 -58.2(7) . . . . ?
C7 C8 C9 Fe1 60.0(7) . . . . ?
C8 C9 C10 C6 -2.0(11) . . . . ?
Fe1 C9 C10 C6 -60.6(7) . . . . ?
C8 C9 C10 Fe1 58.6(7) . . . . ?
C7 C6 C10 C9 1.5(11) . . . . ?
Fe1 C6 C10 C9 61.5(7) . . . . ?
C7 C6 C10 Fe1 -60.0(7) . . . . ?
C3 C2 C11 C12 50.3(13) . . . . ?
C1 C2 C11 C12 -123.5(9) . . . . ?
Fe1 C2 C11 C12 144.5(7) . . . . ?
C3 C2 C11 C16 -135.0(10) . . . . ?
C1 C2 C11 C16 51.2(12) . . . . ?
Fe1 C2 C11 C16 -40.8(12) . . . . ?
C16 C11 C12 C13 -0.6(13) . . . . ?
C2 C11 C12 C13 174.2(8) . . . . ?
C11 C12 C13 C14 -0.7(13) . . . . ?
C11 C12 C13 C17 -176.9(8) . . . . ?
C12 C13 C14 C15 2.2(14) . . . . ?
C17 C13 C14 C15 178.2(9) . . . . ?
C13 C14 C15 C16 -2.2(14) . . . . ?
C13 C14 C15 C21 179.8(8) . . . . ?
C12 C11 C16 C15 0.5(13) . . . . ?
C2 C11 C16 C15 -174.2(8) . . . . ?
C14 C15 C16 C11 0.9(13) . . . . ?
C21 C15 C16 C11 178.7(8) . . . . ?
C14 C13 C17 C20 124.5(10) . . . . ?
C12 C13 C17 C20 -59.5(11) . . . . ?
C14 C13 C17 C18 -114.7(10) . . . . ?
C12 C13 C17 C18 61.3(11) . . . . ?
C14 C13 C17 C19 5.3(13) . . . . ?
C12 C13 C17 C19 -178.7(9) . . . . ?
C16 C15 C21 C22 -118.2(10) . . . . ?
C14 C15 C21 C22 59.7(11) . . . . ?
C16 C15 C21 C24 4.4(12) . . . . ?
C14 C15 C21 C24 -177.7(9) . . . . ?
C16 C15 C21 C23 122.5(9) . . . . ?
C14 C15 C21 C23 -59.7(11) . . . . ?
C4 C5 C25 C26 -44.4(15) . . . . ?
C1 C5 C25 C26 125.4(10) . . . . ?
Fe1 C5 C25 C26 -136.9(8) . . . . ?
C4 C5 C25 C30 138.1(10) . . . . ?
C1 C5 C25 C30 -52.0(16) . . . . ?
Fe1 C5 C25 C30 45.6(13) . . . . ?
C30 C25 C26 C27 -0.1(14) . . . . ?
C5 C25 C26 C27 -177.7(9) . . . . ?
C25 C26 C27 C28 -0.9(13) . . . . ?
C25 C26 C27 C31 176.7(9) . . . . ?
C26 C27 C28 C29 0.4(13) . . . . ?
C31 C27 C28 C29 -177.1(8) . . . . ?
C27 C28 C29 C30 1.0(13) . . . . ?
C27 C28 C29 C35 -177.1(8) . . . . ?
C26 C25 C30 C29 1.7(13) . . . . ?
C5 C25 C30 C29 179.1(9) . . . . ?
C28 C29 C30 C25 -2.1(13) . . . . ?
C35 C29 C30 C25 176.1(8) . . . . ?
C26 C27 C31 C84 128.3(16) . . . . ?
C28 C27 C31 C84 -54.3(18) . . . . ?
C26 C27 C31 C32 -80.3(14) . . . . ?
C28 C27 C31 C32 97.2(14) . . . . ?
C26 C27 C31 C34 46.4(16) . . . . ?
C28 C27 C31 C34 -136.2(14) . . . . ?
C26 C27 C31 C83 -102.5(16) . . . . ?
C28 C27 C31 C83 74.9(17) . . . . ?
C26 C27 C31 C33 160.3(12) . . . . ?
C28 C27 C31 C33 -22.3(15) . . . . ?
C26 C27 C31 C85 9.4(18) . . . . ?
C28 C27 C31 C85 -173.2(15) . . . . ?
C28 C29 C35 C38 13.0(14) . . . . ?
C30 C29 C35 C38 -165.1(10) . . . . ?
C28 C29 C35 C36 -107.1(10) . . . . ?
C30 C29 C35 C36 74.8(11) . . . . ?
C28 C29 C35 C37 134.6(9) . . . . ?
C30 C29 C35 C37 -43.5(12) . . . . ?
C43 C39 C40 C41 0.6(10) . . . . ?
Al1 C39 C40 C41 -143.3(8) . . . . ?
Fe2 C39 C40 C41 -59.2(7) . . . . ?
C43 C39 C40 Fe2 59.8(6) . . . . ?
Al1 C39 C40 Fe2 -84.0(7) . . . . ?
C39 C40 C41 C42 -0.9(11) . . . . ?
Fe2 C40 C41 C42 -61.1(6) . . . . ?
C39 C40 C41 Fe2 60.2(7) . . . . ?
C40 C41 C42 C43 0.9(10) . . . . ?
Fe2 C41 C42 C43 -59.8(6) . . . . ?
C40 C41 C42 Fe2 60.6(7) . . . . ?
C41 C42 C43 C39 -0.5(10) . . . . ?
Fe2 C42 C43 C39 -59.2(6) . . . . ?
C41 C42 C43 Fe2 58.7(6) . . . . ?
C40 C39 C43 C42 0.0(10) . . . . ?
Al1 C39 C43 C42 146.8(7) . . . . ?
Fe2 C39 C43 C42 59.5(6) . . . . ?
C40 C39 C43 Fe2 -59.6(6) . . . . ?
Al1 C39 C43 Fe2 87.2(6) . . . . ?
C48 C44 C45 C46 1.0(9) . . . . ?
Fe2 C44 C45 C46 -59.9(6) . . . . ?
C48 C44 C45 C49 176.1(8) . . . . ?
Fe2 C44 C45 C49 115.3(9) . . . . ?
C48 C44 C45 Fe2 60.9(6) . . . . ?
C44 C45 C46 C47 -0.3(9) . . . . ?
C49 C45 C46 C47 -175.6(8) . . . . ?
Fe2 C45 C46 C47 -59.7(6) . . . . ?
C44 C45 C46 Fe2 59.4(6) . . . . ?
C49 C45 C46 Fe2 -115.9(8) . . . . ?
C45 C46 C47 C48 -0.5(10) . . . . ?
Fe2 C46 C47 C48 -59.8(6) . . . . ?
C45 C46 C47 Fe2 59.3(6) . . . . ?
C46 C47 C48 C44 1.0(9) . . . . ?
Fe2 C47 C48 C44 -58.2(6) . . . . ?
C46 C47 C48 C63 -177.0(8) . . . . ?
Fe2 C47 C48 C63 123.7(9) . . . . ?
C46 C47 C48 Fe2 59.3(6) . . . . ?
C45 C44 C48 C47 -1.2(9) . . . . ?
Fe2 C44 C48 C47 59.3(6) . . . . ?
C45 C44 C48 C63 176.8(8) . . . . ?
Fe2 C44 C48 C63 -122.7(8) . . . . ?
C45 C44 C48 Fe2 -60.5(6) . . . . ?
C44 C45 C49 C54 171.0(8) . . . . ?
C46 C45 C49 C54 -14.7(13) . . . . ?
Fe2 C45 C49 C54 -101.9(9) . . . . ?
C44 C45 C49 C50 -11.5(14) . . . . ?
C46 C45 C49 C50 162.8(9) . . . . ?
Fe2 C45 C49 C50 75.6(11) . . . . ?
C54 C49 C50 C51 0.9(14) . . . . ?
C45 C49 C50 C51 -176.7(8) . . . . ?
C49 C50 C51 C52 -0.8(14) . . . . ?
C49 C50 C51 C55 176.2(9) . . . . ?
C50 C51 C52 C53 0.8(14) . . . . ?
C55 C51 C52 C53 -176.1(8) . . . . ?
C51 C52 C53 C54 -0.8(13) . . . . ?
C51 C52 C53 C59 178.9(8) . . . . ?
C52 C53 C54 C49 0.9(13) . . . . ?
C59 C53 C54 C49 -178.9(8) . . . . ?
C50 C49 C54 C53 -0.9(13) . . . . ?
C45 C49 C54 C53 176.7(8) . . . . ?
C50 C51 C55 C58 63.0(12) . . . . ?
C52 C51 C55 C58 -120.2(10) . . . . ?
C50 C51 C55 C56 -175.4(9) . . . . ?
C52 C51 C55 C56 1.4(13) . . . . ?
C50 C51 C55 C57 -57.9(12) . . . . ?
C52 C51 C55 C57 119.0(10) . . . . ?
C52 C53 C59 C62 -169.7(9) . . . . ?
C54 C53 C59 C62 10.0(13) . . . . ?
C52 C53 C59 C61 -49.4(12) . . . . ?
C54 C53 C59 C61 130.3(10) . . . . ?
C52 C53 C59 C60 68.0(11) . . . . ?
C54 C53 C59 C60 -112.2(10) . . . . ?
C47 C48 C63 C68 -44.4(13) . . . . ?
C44 C48 C63 C68 138.0(9) . . . . ?
Fe2 C48 C63 C68 48.4(12) . . . . ?
C47 C48 C63 C64 133.0(9) . . . . ?
C44 C48 C63 C64 -44.7(12) . . . . ?
Fe2 C48 C63 C64 -134.2(8) . . . . ?
C68 C63 C64 C65 1.5(13) . . . . ?
C48 C63 C64 C65 -175.9(8) . . . . ?
C63 C64 C65 C66 -2.7(12) . . . . ?
C63 C64 C65 C69 176.6(8) . . . . ?
C64 C65 C66 C67 1.3(13) . . . . ?
C69 C65 C66 C67 -178.0(8) . . . . ?
C65 C66 C67 C68 1.4(13) . . . . ?
C65 C66 C67 C73 -175.9(8) . . . . ?
C66 C67 C68 C63 -2.6(13) . . . . ?
C73 C67 C68 C63 174.7(8) . . . . ?
C64 C63 C68 C67 1.3(13) . . . . ?
C48 C63 C68 C67 178.7(8) . . . . ?
C64 C65 C69 C71 -113.1(10) . . . . ?
C66 C65 C69 C71 66.2(10) . . . . ?
C64 C65 C69 C70 5.1(12) . . . . ?
C66 C65 C69 C70 -175.6(8) . . . . ?
C64 C65 C69 C72 126.8(9) . . . . ?
C66 C65 C69 C72 -53.9(11) . . . . ?
C66 C67 C73 C74 102.0(11) . . . . ?
C68 C67 C73 C74 -75.2(12) . . . . ?
C66 C67 C73 C76 -16.8(13) . . . . ?
C68 C67 C73 C76 166.0(9) . . . . ?
C66 C67 C73 C75 -136.0(11) . . . . ?
C68 C67 C73 C75 46.8(13) . . . . ?
C77 C78 C79 C80 172(2) . . . . ?
C78 C79 C80 C81 160(2) . . . . ?
C79 C80 C81 C82 170(2) . . . . ?
